data_1518052
loop_
_publ_author_name
'Cordier, Gerhard'
'Ochmann, Harald'
'Schafer, Herbert'

_publ_section_title
;
 Na2Al2Sb3 und K2Al2Sb3, zwei neue zintlphasen mit Schichtanionen
;
_journal_name_full 'Revue de Chimie Minerale'
_journal_page_first 282
_journal_page_last 291
_journal_volume 21
_journal_year 1984
_chemical_formula_sum 'Al2 Na2 Sb3'
_chemical_formula_weight 465.22
_space_group_IT_number 14
_symmetry_cell_setting monoclinic
_symmetry_Int_Tables_number 14
_symmetry_space_group_name_Hall '-P 2ybc'
_symmetry_space_group_name_H-M 'P 1 21/c 1'
_cell_angle_alpha 90
_cell_angle_beta 90.3(1)
_cell_angle_gamma 90
_cell_formula_units_Z 8
_cell_length_a 14.100(3)
_cell_length_b 7.220(2)
_cell_length_c 15.440(3)
_cell_volume 1571.8(6)
_diffrn_ambient_temperature 293
_diffrn_radiation_probe x-ray
_diffrn_radiation_type MoK\a
_diffrn_radiation_wavelength 0.71069
_exptl_absorpt_coefficient_mu 10.459
_exptl_crystal_density_diffrn 3.932
_refine_ls_number_parameters 87
_refine_ls_number_reflns 4574
_refine_ls_wR_factor_gt 0.055
_cod_data_source_file RCM-1984-21-282-291-1.cif
_cod_data_source_block Na2Al2Sb3
_cod_original_sg_symbol_H-M 'P 21/c'
_cod_database_code 1518052

loop_
_symmetry_equiv_pos_site_id
_symmetry_equiv_pos_as_xyz
1 x,y,z
2 -x,1/2+y,1/2-z
3 -x,-y,-z
4 x,1/2-y,1/2+z

loop_
_atom_site_aniso_label
_atom_site_aniso_U_11
_atom_site_aniso_U_22
_atom_site_aniso_U_33
_atom_site_aniso_U_23
_atom_site_aniso_U_13
_atom_site_aniso_U_12
Sb1 0.0131(3) 0.0121(3) 0.0165(3) -0.0001(2) 0.0020(2) 0.0014(2)
Sb2 0.0144(3) 0.0129(3) 0.0142(3) 0.0004(2) 0.0003(2) 0.0007(2)
Sb3 0.0128(3) 0.0109(3) 0.0180(3) 0.0000(2) 0.0016(2) -0.0002(2)
Sb4 0.0168(3) 0.0152(3) 0.0150(3) -0.0016(2) 0.0025(2) -0.0012(2)
Sb5 0.0121(3) 0.0133(3) 0.0179(3) -0.0012(2) 0.0007(2) -0.0013(2)
Sb6 0.0141(3) 0.0162(3) 0.0162(3) 0.0017(2) -0.0007(2) -0.0003(2)

loop_
_atom_site_label
_atom_site_type_symbol
_atom_site_thermal_displace_type
_atom_site_fract_x
_atom_site_fract_y
_atom_site_fract_z
_atom_site_occupancy
_atom_site_U_iso_or_equiv
Sb1 Sb Uani 0.02870 0.03090(10) 0.16890 1.000 0.0139(2)
Sb2 Sb Uani 0.15860 0.54760(10) 0.08300 1.000 0.0138(2)
Sb3 Sb Uani 0.33770 0.04940(10) 0.09750 1.000 0.0139(2)
Sb4 Sb Uani 0.25030(10) 0.17340(10) 0.82960 1.000 0.0157(2)
Sb5 Sb Uani 0.47900 0.52720(10) 0.15720 1.000 0.0144(2)
Sb6 Sb Uani 0.25360 0.77290(10) 0.82580 1.000 0.0155(2)
Al1 Al Uiso 0.3139(2) 0.7106(5) 0.1619(2) 1.000 0.0150(6)
Al2 Al Uiso 0.9058(2) 0.2068(5) 0.2714(2) 1.000 0.0144(6)
Al3 Al Uiso 0.1876(2) 0.2329(5) 0.1690(2) 1.000 0.0150(6)
Al4 Al Uiso 0.4089(2) 0.2287(5) 0.2382(2) 1.000 0.0156(6)
Na1 Na Uiso 0.8642(4) 0.0442(9) 0.0123(4) 1.000 0.0341(12)
Na2 Na Uiso 0.3508(4) 0.4325(9) 0.9782(4) 1.000 0.0356(13)
Na3 Na Uiso 0.0789(5) 0.4579(10) 0.8896(4) 1.000 0.0410(14)
Na4 Na Uiso 0.5612(6) 0.0683(11) 0.0963(5) 1.000 0.0518(18)

loop_
_atom_type_symbol
_atom_type_description
_atom_type_scat_dispersion_real
_atom_type_scat_dispersion_imag
_atom_type_scat_source
Al Al 0.0645 0.0514 ' International Tables Vol C Tables 4.2.6.8 and 6.1.1.4'
Na Na 0.0362 0.0249 ' International Tables Vol C Tables 4.2.6.8 and 6.1.1.4'
Sb Sb -0.5866 1.5461 ' International Tables Vol C Tables 4.2.6.8 and 6.1.1.4'

loop_
_geom_angle_atom_site_label_1
_geom_angle_atom_site_label_2
_geom_angle_atom_site_label_3
_geom_angle
_geom_angle_site_symmetry_1
_geom_angle_site_symmetry_3
_geom_angle_publ_flag
Al2 Sb1 Al3 106.64(14) 1_455 . yes
Al2 Sb1 Al3 100.90(14) 2_645 . yes
Al2 Sb1 Al2 115.77(14) 1_455 2_645 yes
Al1 Sb2 Al3 91.39(14) . . yes
Al1 Sb2 Al2 73.71(13) . 2_655 yes
Al2 Sb2 Al3 89.97(14) 2_655 . yes
Al3 Sb3 Al4 74.33(13) . . yes
Al1 Sb3 Al3 101.25(14) 1_545 . yes
Al1 Sb3 Al4 100.72(14) 1_545 . yes
Sb6 Sb4 Al3 103.64(13) 1_545 4_555 yes
Sb6 Sb4 Al4 103.53(13) 1_545 4_555 yes
Al3 Sb4 Al4 74.23(13) 4_555 4_555 yes
Al1 Sb5 Al4 93.56(14) . . yes
Al1 Sb5 Al4 103.00(14) . 2_655 yes
Al4 Sb5 Al4 111.86(14) . 2_655 yes
Sb4 Sb6 Al2 86.77(13) 1_565 3_666 yes
Sb4 Sb6 Al1 88.85(13) 1_565 4_565 yes
Al1 Sb6 Al2 74.91(13) 4_565 3_666 yes
Sb2 Al1 Sb5 117.66(16) . . yes
Sb2 Al1 Sb3 109.13(15) . 1_565 yes
Sb2 Al1 Sb6 100.42(14) . 4_564 yes
Sb3 Al1 Sb5 109.43(14) 1_565 . yes
Sb5 Al1 Sb6 109.14(15) . 4_564 yes
Sb3 Al1 Sb6 110.70(16) 1_565 4_564 yes
Sb1 Al2 Sb2 120.99(17) 1_655 2_645 yes
Sb1 Al2 Sb1 113.29(15) 1_655 2_655 yes
Sb1 Al2 Sb6 103.71(15) 1_655 3_666 yes
Sb1 Al2 Sb2 101.73(15) 2_655 2_645 yes
Sb2 Al2 Sb6 101.79(14) 2_645 3_666 yes
Sb1 Al2 Sb6 115.37(16) 2_655 3_666 yes
Sb1 Al3 Sb2 109.80(14) . . yes
Sb1 Al3 Sb3 112.70(16) . . yes
Sb1 Al3 Sb4 113.92(15) . 4_554 yes
Sb2 Al3 Sb3 109.23(15) . . yes
Sb2 Al3 Sb4 106.94(16) . 4_554 yes
Sb3 Al3 Sb4 103.92(14) . 4_554 yes
Sb3 Al4 Sb5 98.37(14) . . yes
Sb3 Al4 Sb5 115.92(16) . 2_645 yes
Sb3 Al4 Sb4 103.61(14) . 4_554 yes
Sb5 Al4 Sb5 119.93(15) . 2_645 yes
Sb4 Al4 Sb5 109.64(16) 4_554 . yes
Sb4 Al4 Sb5 108.02(15) 4_554 2_645 yes

loop_
_geom_bond_atom_site_label_1
_geom_bond_atom_site_label_2
_geom_bond_distance
_geom_bond_site_symmetry_2
_geom_bond_publ_flag
Sb1 Al3 2.673(3) . yes
Sb1 Al2 2.674(3) 1_455 yes
Sb1 Al2 2.678(4) 2_645 yes
Sb2 Al1 2.763(3) . yes
Sb2 Al3 2.662(4) . yes
Sb2 Al2 2.687(3) 2_655 yes
Sb3 Al3 2.735(3) . yes
Sb3 Al4 2.717(3) . yes
Sb3 Al1 2.662(4) 1_545 yes
Sb4 Sb6 2.8926(13) 1_545 yes
Sb4 Al3 2.714(3) 4_555 yes
Sb4 Al4 2.743(3) 4_555 yes
Sb5 Al1 2.680(3) . yes
Sb5 Al4 2.683(4) . yes
Sb5 Al4 2.683(3) 2_655 yes
Sb6 Al2 2.700(3) 3_666 yes
Sb6 Al1 2.677(3) 4_565 yes

loop_
_geom_torsion_atom_site_label_1
_geom_torsion_atom_site_label_2
_geom_torsion_atom_site_label_3
_geom_torsion_atom_site_label_4
_geom_torsion
_geom_torsion_site_symmetry_1
_geom_torsion_site_symmetry_2
_geom_torsion_site_symmetry_4
_geom_torsion_publ_flag
Al2 Sb1 Al3 Sb3 167.80(15) 1_455 . . no
Al2 Sb1 Al3 Sb3 46.50(16) 2_645 . . no
Al2 Sb1 Al3 Sb4 49.72(18) 1_455 . 4_554 no
Al2 Sb1 Al3 Sb4 -71.59(17) 2_645 . 4_554 no
Al2 Sb1 Al3 Sb2 -70.19(16) 1_455 . . no
Al2 Sb1 Al3 Sb2 168.50(15) 2_645 . . no
Al3 Sb2 Al1 Sb6 -66.68(15) . . 4_564 no
Al3 Sb2 Al1 Sb5 51.54(16) . . . no
Al2 Sb2 Al1 Sb5 141.10(18) 2_655 . . no
Al3 Sb2 Al1 Sb3 176.95(15) . . 1_565 no
Al2 Sb2 Al1 Sb3 -93.49(16) 2_655 . 1_565 no
Al1 Sb2 Al3 Sb1 160.48(15) . . . no
Al2 Sb2 Al3 Sb1 86.78(15) 2_655 . . no
Al1 Sb2 Al3 Sb3 -75.47(15) . . . no
Al2 Sb2 Al3 Sb3 -149.17(15) 2_655 . . no
Al1 Sb2 Al3 Sb4 36.41(15) . . 4_554 no
Al2 Sb2 Al3 Sb4 -37.30(15) 2_655 . 4_554 no
Al2 Sb2 Al1 Sb6 22.89(15) 2_655 . 4_564 no
Al1 Sb3 Al4 Sb4 -83.76(15) 1_545 . 4_554 no
Al4 Sb3 Al3 Sb2 98.62(16) . . . no
Al3 Sb3 Al4 Sb4 15.05(15) . . 4_554 no
Al1 Sb3 Al3 Sb4 82.88(15) 1_545 . 4_554 no
Al3 Sb3 Al1 Sb5 -158.38(15) 1_565 1_565 . no
Al4 Sb3 Al1 Sb5 -82.42(15) 1_565 1_565 . no
Al1 Sb3 Al4 Sb5 34.38(16) 1_545 . 2_645 no
Al4 Sb3 Al3 Sb1 -139.05(17) . . . no
Al1 Sb3 Al3 Sb1 -40.94(16) 1_545 . . no
Al3 Sb3 Al1 Sb2 71.58(15) 1_565 1_565 . no
Al4 Sb3 Al1 Sb2 147.53(14) 1_565 1_565 . no
Al4 Sb3 Al3 Sb4 -15.23(15) . . 4_554 no
Al3 Sb3 Al4 Sb5 -97.61(15) . . . no
Al1 Sb3 Al4 Sb5 163.59(13) 1_545 . . no
Al3 Sb3 Al4 Sb5 133.18(17) . . 2_645 no
Al1 Sb3 Al3 Sb2 -163.27(15) 1_545 . . no
Al4 Sb4 Al3 Sb3 15.09(15) . 4_554 . no
Al3 Sb4 Al4 Sb5 -138.66(17) . 4_554 2_645 no
Al4 Sb4 Al3 Sb1 138.10(18) . 4_554 . no
Sb6 Sb4 Al3 Sb1 -121.44(15) 4_564 4_554 . no
Al4 Sb4 Al3 Sb2 -100.39(15) . 4_554 . no
Sb6 Sb4 Al3 Sb2 0.07(14) 4_564 4_554 . no
Al3 Sb4 Al4 Sb5 89.03(16) . 4_554 . no
Sb6 Sb4 Al4 Sb5 -11.58(15) 4_564 4_554 . no
Sb6 Sb4 Al3 Sb3 115.55(14) 4_564 4_554 . no
Sb6 Sb4 Al4 Sb3 -115.78(14) 4_564 4_554 . no
Al3 Sb4 Al4 Sb3 -15.17(15) . 4_554 . no
Al4 Sb5 Al1 Sb6 -58.71(17) 2_655 . 4_564 no
Al4 Sb5 Al1 Sb2 -172.17(16) 2_655 . . no
Al4 Sb5 Al1 Sb2 -58.76(16) . . . no
Al4 Sb5 Al1 Sb6 54.69(16) . . 4_564 no
Al1 Sb5 Al4 Sb3 85.97(14) . . . no
Al4 Sb5 Al4 Sb3 20.33(18) 2_645 2_645 . no
Al4 Sb5 Al4 Sb3 -168.50(13) 2_655 . . no
Al1 Sb5 Al4 Sb5 -147.55(17) . . 2_645 no
Al4 Sb5 Al1 Sb3 175.98(15) . . 1_565 no
Al4 Sb5 Al1 Sb3 62.57(16) 2_655 . 1_565 no
Al4 Sb5 Al4 Sb4 83.74(16) 2_655 . 4_554 no
Al1 Sb5 Al4 Sb3 119.61(16) 2_645 2_645 . no
Al4 Sb5 Al4 Sb5 -42.02(19) 2_655 . 2_645 no
Al1 Sb5 Al4 Sb5 1.80(18) 2_645 2_645 . no
Al4 Sb5 Al4 Sb5 -97.48(18) 2_645 2_645 . no
Al1 Sb5 Al4 Sb4 -21.79(15) . . 4_554 no
Sb4 Sb6 Al1 Sb5 -59.96(15) 4_554 4_564 . no
Al2 Sb6 Al1 Sb2 -22.63(15) 2_655 4_564 . no
Sb4 Sb6 Al1 Sb2 64.33(14) 4_554 4_564 . no
Al2 Sb6 Al1 Sb5 -146.92(18) 2_655 4_564 . no
